data_1536500
loop_
_publ_author_name
'Pavlyuk, V.V.'
'Bodak, O.I.'

_publ_section_title
;
 Crystal structure of compounds Li2Ni12P7 and Li2Co12P7.
;
_journal_name_full 'Izvestiya Akademii Nauk SSSR, Neorganicheskie Materialy'
_journal_page_first 991
_journal_page_last 994
_journal_volume 28
_journal_year 1992
_chemical_formula_sum 'Li2 Ni12 P7'
_space_group_IT_number 174
_symmetry_space_group_name_Hall 'P -6'
_symmetry_space_group_name_H-M 'P -6'
_cell_angle_alpha 90
_cell_angle_beta 90
_cell_angle_gamma 120
_cell_formula_units_Z 1
_cell_length_a 9.037
_cell_length_b 9.037
_cell_length_c 3.584
_cell_volume 253.482
_citation_journal_id_ASTM IVNMAW
_cod_data_source_file Pavlyuk_IVNMAW_1992_1279.cif
_cod_data_source_block Li2Ni12P7
_cod_database_code 1536500

loop_
_symmetry_equiv_pos_as_xyz
x,y,z
-x+y,-x,-z
-y,x-y,z
x,y,-z
-x+y,-x,z
-y,x-y,-z

loop_
_atom_site_label
_atom_site_type_symbol
_atom_site_fract_x
_atom_site_fract_y
_atom_site_fract_z
_atom_site_occupancy
_atom_site_U_iso_or_equiv
Ni4 Ni 0.227 0.101 0.5 1 0.0
Li1 Li 0.3333 0.6667 0 1 0.0
Ni3 Ni 0.37 0.434 0.5 1 0.0
Ni2 Ni 0.165 0.29 0 1 0.0
Li2 Li 0.6667 0.3333 0.5 1 0.0
P3 P 0.12 0.41 0.5 1 0.0
P2 P 0.439 0.302 0 1 0.0
P1 P 0 0 0 1 0.0
Ni1 Ni 0.422 0.062 0 1 0.0
